data_2014219
loop_
_publ_author_name
'Din\,cer, Muharrem'
'\"Ozdemir, Nam\?ik'
'Y\?ilmaz, \.Ibrahim'
'\,Cukuroval\?i, Alaaddin'
'B\"uy\"ukg\"ung\"or, Orhan'

_publ_section_title
;
 1-Methyl-1-phenyl-3-[1-hydroxyimino-2-(succinimido)ethyl]cyclobutane
;
_journal_issue 9
_journal_name_full 'Acta Crystallographica Section C'
_journal_page_first o674
_journal_page_last o676
_journal_paper_doi 10.1107/S0108270104018074
_journal_volume 60
_journal_year 2004
_chemical_formula_iupac 'C17 H20 N2 O3'
_chemical_formula_moiety 'C17 H20 N2 O3'
_chemical_formula_sum 'C17 H20 N2 O3'
_chemical_formula_weight 300.35
_chemical_name_systematic
;
1-Methyl-1-phenyl-3-[1-hydroxyimino-2-(succinimido)ethyl]cyclobutane
;
_space_group_IT_number 14
_symmetry_cell_setting monoclinic
_symmetry_space_group_name_Hall '-P 2ybc'
_symmetry_space_group_name_H-M 'P 1 21/c 1'
_atom_sites_solution_hydrogens geom
_atom_sites_solution_primary direct
_atom_sites_solution_secondary difmap
_audit_creation_method SHELXL97
_cell_angle_alpha 90.00
_cell_angle_beta 95.821(6)
_cell_angle_gamma 90.00
_cell_formula_units_Z 4
_cell_length_a 8.8356(7)
_cell_length_b 5.7520(5)
_cell_length_c 30.803(2)
_cell_measurement_reflns_used 12629
_cell_measurement_temperature 250
_cell_measurement_theta_max 26.12
_cell_measurement_theta_min 1.33
_cell_volume 1557.4(2)
_computing_cell_refinement X-AREA
_computing_data_collection 'X-AREA (Stoe & Cie, 2002)'
_computing_data_reduction 'X-RED32 (Stoe & Cie, 2002)'
_computing_molecular_graphics 'ORTEP-3 for Windows (Farrugia, 1997)'
_computing_publication_material 'WinGX (Farrugia, 1999)'
_computing_structure_refinement 'SHELXL97 (Sheldrick, 1997)'
_computing_structure_solution 'SHELXS97 (Sheldrick, 1997)'
_diffrn_ambient_temperature 250(2)
_diffrn_detector_area_resol_mean 6.67
_diffrn_measured_fraction_theta_full 0.980
_diffrn_measured_fraction_theta_max 0.980
_diffrn_measurement_device_type 'Stoe IPDS 2'
_diffrn_measurement_method w
_diffrn_radiation_monochromator 'plane graphite'
_diffrn_radiation_source 'sealed X-ray tube'
_diffrn_radiation_type MoK\a
_diffrn_radiation_wavelength 0.71073
_diffrn_reflns_av_R_equivalents 0.0617
_diffrn_reflns_av_sigmaI/netI 0.0215
_diffrn_reflns_limit_h_max 10
_diffrn_reflns_limit_h_min -10
_diffrn_reflns_limit_k_max 6
_diffrn_reflns_limit_k_min -6
_diffrn_reflns_limit_l_max 36
_diffrn_reflns_limit_l_min -34
_diffrn_reflns_number 11598
_diffrn_reflns_theta_full 25.00
_diffrn_reflns_theta_max 25.00
_diffrn_reflns_theta_min 2.32
_diffrn_standards_decay_% 0
_diffrn_standards_interval_count 0
_diffrn_standards_number 0
_exptl_absorpt_coefficient_mu 0.089
_exptl_absorpt_correction_type none
_exptl_crystal_colour colourless
_exptl_crystal_density_diffrn 1.281
_exptl_crystal_density_meas ?
_exptl_crystal_density_method 'not measured'
_exptl_crystal_description prism
_exptl_crystal_F_000 640
_exptl_crystal_size_max 0.63
_exptl_crystal_size_mid 0.53
_exptl_crystal_size_min 0.35
_refine_diff_density_max 0.730
_refine_diff_density_min -0.740
_refine_ls_extinction_coef 0.027(6)
_refine_ls_extinction_expression Fc^*^=kFc[1+0.001xFc^2^\l^3^/sin(2\q)]^-1/4^
_refine_ls_extinction_method 'SHELXL97 (Sheldrick, 1997)'
_refine_ls_goodness_of_fit_ref 1.016
_refine_ls_hydrogen_treatment constr
_refine_ls_matrix_type full
_refine_ls_number_parameters 200
_refine_ls_number_reflns 2694
_refine_ls_number_restraints 0
_refine_ls_restrained_S_all 1.016
_refine_ls_R_factor_all 0.0649
_refine_ls_R_factor_gt 0.0571
_refine_ls_shift/su_max 0.000
_refine_ls_shift/su_mean 0.000
_refine_ls_structure_factor_coef Fsqd
_refine_ls_weighting_details 'calc w = 1/[\s^2^(Fo^2^)+(0.112P)^2^] where P=(Fo^2^+2Fc^2^)/3'
_refine_ls_weighting_scheme calc
_refine_ls_wR_factor_gt 0.1396
_refine_ls_wR_factor_ref 0.1458
_reflns_number_gt 2179
_reflns_number_total 2694
_reflns_threshold_expression I>2\s(I)
_cod_data_source_file ob1188.cif
_cod_data_source_block I
_cod_depositor_comments
;
The following automatic conversions were performed:

'_exptl_crystal_density_meas' value 'not measured' was changed to '?'
- the value is perceived as not measured.

Automatic conversion script
Id: cif_fix_values 3008 2015-01-20 13:52:24Z robertas 
;
_cod_original_sg_symbol_H-M 'P 21/c'
_cod_database_code 2014219
_cod_database_fobs_code 2014219

loop_
_symmetry_equiv_pos_as_xyz
'x, y, z'
'-x, y+1/2, -z+1/2'
'-x, -y, -z'
'x, -y-1/2, z-1/2'

loop_
_atom_site_label
_atom_site_fract_x
_atom_site_fract_y
_atom_site_fract_z
_atom_site_U_iso_or_equiv
_atom_site_adp_type
_atom_site_calc_flag
_atom_site_refinement_flags
_atom_site_occupancy
_atom_site_disorder_assembly
_atom_site_disorder_group
_atom_site_type_symbol
O1 0.57548(13) 1.1129(2) 0.23301(5) 0.0624(4) Uani d . 1 . . O
H1 0.6667 1.1301 0.2402 0.094 Uiso calc R 1 . . H
O2 0.11958(13) 0.6729(2) 0.24004(5) 0.0624(4) Uani d . 1 . . O
O3 0.09359(17) 1.2749(3) 0.14455(5) 0.0717(4) Uani d . 1 . . O
N1 0.55473(14) 0.9532(3) 0.19850(5) 0.0489(4) Uani d . 1 . . N
N2 0.13975(13) 0.9843(2) 0.19487(4) 0.0385(3) Uani d . 1 . . N
C1 0.47200(17) 0.6567(3) 0.08929(5) 0.0390(4) Uani d . 1 . . C
C2 0.48672(18) 0.5782(3) 0.13774(6) 0.0434(4) Uani d . 1 . . C
H2A 0.4502 0.4215 0.1419 0.052 Uiso calc R 1 . . H
H2B 0.5879 0.5992 0.1526 0.052 Uiso calc R 1 . . H
C3 0.37278(16) 0.7693(3) 0.14827(5) 0.0418(4) Uani d . 1 . . C
H3 0.2701 0.7055 0.1487 0.050 Uiso calc R 1 . . H
C4 0.39321(19) 0.8815(3) 0.10328(6) 0.0473(4) Uani d . 1 . . C
H4A 0.2979 0.9151 0.0859 0.057 Uiso calc R 1 . . H
H4B 0.4592 1.0167 0.1052 0.057 Uiso calc R 1 . . H
C5 0.06559(16) 0.7988(3) 0.21082(6) 0.0422(4) Uani d . 1 . . C
C6 -0.08827(17) 0.7771(3) 0.18585(6) 0.0481(4) Uani d . 1 . . C
H6A -0.1675 0.7790 0.2055 0.058 Uiso calc R 1 . . H
H6B -0.0960 0.6339 0.1692 0.058 Uiso calc R 1 . . H
C7 -0.10169(19) 0.9863(3) 0.15585(6) 0.0511(5) Uani d . 1 . . C
H7A -0.1241 0.9382 0.1257 0.061 Uiso calc R 1 . . H
H7B -0.1817 1.0896 0.1634 0.061 Uiso calc R 1 . . H
C8 0.05026(18) 1.1044(3) 0.16255(6) 0.0449(4) Uani d . 1 . . C
C9 0.29534(16) 1.0509(3) 0.20969(6) 0.0420(4) Uani d . 1 . . C
H9A 0.3137 1.0219 0.2408 0.050 Uiso calc R 1 . . H
H9B 0.3069 1.2165 0.2051 0.050 Uiso calc R 1 . . H
C10 0.41363(16) 0.9229(3) 0.18684(5) 0.0386(4) Uani d . 1 . . C
C11 0.3634(2) 0.5056(3) 0.05978(7) 0.0538(5) Uani d . 1 . . C
H11A 0.2699 0.4864 0.0727 0.081 Uiso calc R 1 . . H
H11B 0.4089 0.3561 0.0562 0.081 Uiso calc R 1 . . H
H11C 0.3431 0.5790 0.0318 0.081 Uiso calc R 1 . . H
C12 0.62057(17) 0.6868(3) 0.06964(5) 0.0388(4) Uani d . 1 . . C
C13 0.6486(2) 0.8772(3) 0.04414(6) 0.0498(4) Uani d . 1 . . C
H13 0.5745 0.9915 0.0389 0.060 Uiso calc R 1 . . H
C14 0.7856(2) 0.8995(4) 0.02626(7) 0.0645(6) Uani d . 1 . . C
H14 0.8022 1.0276 0.0089 0.077 Uiso calc R 1 . . H
C15 0.8970(2) 0.7336(4) 0.03394(7) 0.0679(6) Uani d . 1 . . C
H15 0.9893 0.7502 0.0222 0.081 Uiso calc R 1 . . H
C16 0.8716(2) 0.5443(4) 0.05893(7) 0.0617(5) Uani d . 1 . . C
H16 0.9466 0.4313 0.0641 0.074 Uiso calc R 1 . . H
C17 0.7339(2) 0.5200(3) 0.07668(6) 0.0488(4) Uani d . 1 . . C
H17 0.7175 0.3899 0.0935 0.059 Uiso calc R 1 . . H

loop_
_atom_site_aniso_label
_atom_site_aniso_U_11
_atom_site_aniso_U_22
_atom_site_aniso_U_33
_atom_site_aniso_U_12
_atom_site_aniso_U_13
_atom_site_aniso_U_23
O1 0.0343(6) 0.0811(9) 0.0709(9) -0.0085(6) 0.0010(6) -0.0336(7)
O2 0.0361(6) 0.0784(9) 0.0716(9) 0.0017(6) 0.0009(6) 0.0308(7)
O3 0.0647(9) 0.0677(9) 0.0820(11) -0.0027(7) 0.0041(7) 0.0286(8)
N1 0.0312(7) 0.0637(9) 0.0522(9) -0.0050(6) 0.0061(6) -0.0148(7)
N2 0.0264(6) 0.0478(7) 0.0414(8) 0.0027(5) 0.0049(5) 0.0001(5)
C1 0.0387(8) 0.0389(7) 0.0396(9) 0.0022(6) 0.0050(6) -0.0034(6)
C2 0.0463(9) 0.0412(8) 0.0439(10) 0.0024(6) 0.0105(7) 0.0009(6)
C3 0.0323(7) 0.0489(9) 0.0449(9) -0.0029(6) 0.0077(6) -0.0080(7)
C4 0.0493(9) 0.0475(9) 0.0448(10) 0.0122(7) 0.0024(7) -0.0031(7)
C5 0.0291(7) 0.0506(9) 0.0477(10) 0.0038(6) 0.0070(6) 0.0056(7)
C6 0.0293(7) 0.0545(9) 0.0599(11) 0.0001(6) 0.0019(7) 0.0007(8)
C7 0.0353(8) 0.0673(11) 0.0492(11) 0.0072(7) -0.0026(7) 0.0031(8)
C8 0.0405(8) 0.0498(9) 0.0447(10) 0.0056(7) 0.0062(7) 0.0028(7)
C9 0.0286(8) 0.0493(8) 0.0485(10) -0.0021(6) 0.0054(6) -0.0089(7)
C10 0.0291(7) 0.0469(8) 0.0408(9) -0.0031(6) 0.0075(6) -0.0023(6)
C11 0.0483(10) 0.0572(10) 0.0554(12) -0.0046(8) 0.0037(8) -0.0111(8)
C12 0.0417(8) 0.0403(8) 0.0345(8) -0.0013(6) 0.0041(6) -0.0039(6)
C13 0.0588(10) 0.0470(9) 0.0438(10) 0.0004(7) 0.0065(7) 0.0031(7)
C14 0.0750(13) 0.0653(12) 0.0562(13) -0.0174(10) 0.0206(10) 0.0047(9)
C15 0.0510(11) 0.0889(15) 0.0677(14) -0.0137(10) 0.0249(9) -0.0107(11)
C16 0.0476(10) 0.0747(12) 0.0646(13) 0.0091(9) 0.0145(9) -0.0064(10)
C17 0.0472(9) 0.0503(9) 0.0503(11) 0.0064(7) 0.0121(7) 0.0020(7)

loop_
_atom_type_symbol
_atom_type_description
_atom_type_scat_dispersion_real
_atom_type_scat_dispersion_imag
_atom_type_scat_source
C C 0.0033 0.0016 'International Tables Vol C Tables 4.2.6.8 and 6.1.1.4'
H H 0.0000 0.0000 'International Tables Vol C Tables 4.2.6.8 and 6.1.1.4'
N N 0.0061 0.0033 'International Tables Vol C Tables 4.2.6.8 and 6.1.1.4'
O O 0.0106 0.0060 'International Tables Vol C Tables 4.2.6.8 and 6.1.1.4'

loop_
_geom_angle_atom_site_label_1
_geom_angle_atom_site_label_2
_geom_angle_atom_site_label_3
_geom_angle
_geom_angle_publ_flag
N1 O1 H1 109.5 ?
C10 N1 O1 110.61(13) yes
C5 N2 C8 112.71(13) yes
C5 N2 C9 124.33(13) yes
C8 N2 C9 122.96(13) yes
C12 C1 C11 110.26(14) ?
C12 C1 C4 116.66(13) ?
C11 C1 C4 111.60(13) ?
C12 C1 C2 115.30(12) ?
C11 C1 C2 113.17(14) ?
C4 C1 C2 88.39(12) yes
C3 C2 C1 90.11(12) yes
C3 C2 H2A 113.6 ?
C1 C2 H2A 113.6 ?
C3 C2 H2B 113.6 ?
C1 C2 H2B 113.6 ?
H2A C2 H2B 110.9 ?
C10 C3 C2 118.48(13) ?
C10 C3 C4 114.97(13) ?
C2 C3 C4 88.35(12) yes
C10 C3 H3 111.1 ?
C2 C3 H3 111.1 ?
C4 C3 H3 111.1 ?
C1 C4 C3 89.85(12) yes
C1 C4 H4A 113.7 ?
C3 C4 H4A 113.7 ?
C1 C4 H4B 113.7 ?
C3 C4 H4B 113.7 ?
H4A C4 H4B 110.9 ?
O2 C5 N2 124.36(14) yes
O2 C5 C6 126.78(14) ?
N2 C5 C6 108.85(13) ?
C5 C6 C7 104.96(13) ?
C5 C6 H6A 110.8 ?
C7 C6 H6A 110.8 ?
C5 C6 H6B 110.8 ?
C7 C6 H6B 110.8 ?
H6A C6 H6B 108.8 ?
C8 C7 C6 105.20(13) ?
C8 C7 H7A 110.7 ?
C6 C7 H7A 110.7 ?
C8 C7 H7B 110.7 ?
C6 C7 H7B 110.7 ?
H7A C7 H7B 108.8 ?
O3 C8 N2 123.25(15) yes
O3 C8 C7 128.73(16) ?
N2 C8 C7 108.02(14) ?
N2 C9 C10 113.71(12) yes
N2 C9 H9A 108.8 ?
C10 C9 H9A 108.8 ?
N2 C9 H9B 108.8 ?
C10 C9 H9B 108.8 ?
H9A C9 H9B 107.7 ?
N1 C10 C3 117.08(13) yes
N1 C10 C9 120.40(14) yes
C3 C10 C9 122.40(12) yes
C1 C11 H11A 109.5 ?
C1 C11 H11B 109.5 ?
H11A C11 H11B 109.5 ?
C1 C11 H11C 109.5 ?
H11A C11 H11C 109.5 ?
H11B C11 H11C 109.5 ?
C13 C12 C17 117.90(15) ?
C13 C12 C1 122.05(14) ?
C17 C12 C1 120.05(14) ?
C12 C13 C14 120.82(17) ?
C12 C13 H13 119.6 ?
C14 C13 H13 119.6 ?
C15 C14 C13 120.44(18) ?
C15 C14 H14 119.8 ?
C13 C14 H14 119.8 ?
C16 C15 C14 119.69(17) ?
C16 C15 H15 120.2 ?
C14 C15 H15 120.2 ?
C15 C16 C17 120.15(19) ?
C15 C16 H16 119.9 ?
C17 C16 H16 119.9 ?
C12 C17 C16 121.00(17) ?
C12 C17 H17 119.5 ?
C16 C17 H17 119.5 ?

loop_
_geom_bond_atom_site_label_1
_geom_bond_atom_site_label_2
_geom_bond_site_symmetry_2
_geom_bond_distance
_geom_bond_publ_flag
O1 N1 . 1.4030(18) yes
O1 H1 . 0.8200 ?
O2 C5 . 1.214(2) yes
O3 C8 . 1.208(2) yes
N1 C10 . 1.274(2) yes
N2 C5 . 1.369(2) yes
N2 C8 . 1.391(2) yes
N2 C9 . 1.4552(18) yes
C1 C12 . 1.510(2) yes
C1 C11 . 1.525(2) yes
C1 C4 . 1.550(2) yes
C1 C2 . 1.552(2) yes
C2 C3 . 1.547(2) yes
C2 H2A . 0.9700 ?
C2 H2B . 0.9700 ?
C3 C10 . 1.495(2) yes
C3 C4 . 1.556(2) yes
C3 H3 . 0.9800 ?
C4 H4A . 0.9700 ?
C4 H4B . 0.9700 ?
C5 C6 . 1.498(2) ?
C6 C7 . 1.514(3) ?
C6 H6A . 0.9700 ?
C6 H6B . 0.9700 ?
C7 C8 . 1.500(2) ?
C7 H7A . 0.9700 ?
C7 H7B . 0.9700 ?
C9 C10 . 1.510(2) ?
C9 H9A . 0.9700 ?
C9 H9B . 0.9700 ?
C11 H11A . 0.9600 ?
C11 H11B . 0.9600 ?
C11 H11C . 0.9600 ?
C12 C13 . 1.385(2) ?
C12 C17 . 1.388(2) ?
C13 C14 . 1.386(3) ?
C13 H13 . 0.9300 ?
C14 C15 . 1.375(3) ?
C14 H14 . 0.9300 ?
C15 C16 . 1.365(3) ?
C15 H15 . 0.9300 ?
C16 C17 . 1.391(3) ?
C16 H16 . 0.9300 ?
C17 H17 . 0.9300 ?

loop_
_geom_hbond_atom_site_label_D
_geom_hbond_atom_site_label_H
_geom_hbond_atom_site_label_A
_geom_hbond_site_symmetry_A
_geom_hbond_distance_DH
_geom_hbond_distance_HA
_geom_hbond_distance_DA
_geom_hbond_angle_DHA
C3 H3 N2 . 0.98 2.50 2.9030(19) 104
C2 H2B N1 . 0.97 2.51 2.879(2) 102
O1 H1 O2 2_655 0.82 1.94 2.7594(16) 177
C7 H7A Cg3 1_455 0.97 2.74 3.68 163
C11 H11C Cg3 3_665 0.96 3.12 3.71 121

loop_
_geom_torsion_atom_site_label_1
_geom_torsion_atom_site_label_2
_geom_torsion_atom_site_label_3
_geom_torsion_atom_site_label_4
_geom_torsion
_geom_torsion_publ_flag
C12 C1 C2 C3 132.62(13) ?
C11 C1 C2 C3 -99.14(14) ?
C4 C1 C2 C3 13.72(12) ?
C1 C2 C3 C10 -131.38(14) ?
C1 C2 C3 C4 -13.67(12) ?
C12 C1 C4 C3 -131.31(13) ?
C11 C1 C4 C3 100.70(15) ?
C2 C1 C4 C3 -13.65(12) ?
C10 C3 C4 C1 134.54(13) ?
C2 C3 C4 C1 13.69(12) ?
C8 N2 C5 O2 -177.81(16) ?
C9 N2 C5 O2 2.3(3) ?
C8 N2 C5 C6 3.31(19) ?
C9 N2 C5 C6 -176.61(14) no
O2 C5 C6 C7 176.13(17) ?
N2 C5 C6 C7 -5.03(19) ?
C5 C6 C7 C8 4.77(19) ?
C5 N2 C8 O3 179.18(17) ?
C9 N2 C8 O3 -0.9(3) ?
C5 N2 C8 C7 -0.10(19) ?
C9 N2 C8 C7 179.83(14) no
C6 C7 C8 O3 177.71(19) ?
C6 C7 C8 N2 -3.06(19) ?
C5 N2 C9 C10 85.44(19) yes
C8 N2 C9 C10 -94.48(18) yes
O1 N1 C10 C3 175.95(14) yes
O1 N1 C10 C9 -0.2(2) yes
C2 C3 C10 N1 26.6(2) yes
C4 C3 C10 N1 -75.92(19) yes
C2 C3 C10 C9 -157.32(15) yes
C4 C3 C10 C9 100.17(17) yes
N2 C9 C10 N1 -175.52(15) yes
N2 C9 C10 C3 8.5(2) yes
C11 C1 C12 C13 94.81(18) ?
C4 C1 C12 C13 -33.8(2) ?
C2 C1 C12 C13 -135.52(16) ?
C11 C1 C12 C17 -84.77(18) ?
C4 C1 C12 C17 146.60(15) ?
C2 C1 C12 C17 44.9(2) ?
C17 C12 C13 C14 0.0(3) ?
C1 C12 C13 C14 -179.53(17) ?
C12 C13 C14 C15 -0.7(3) ?
C13 C14 C15 C16 0.8(3) ?
C14 C15 C16 C17 -0.3(3) ?
C13 C12 C17 C16 0.5(3) ?
C1 C12 C17 C16 -179.95(17) ?
C15 C16 C17 C12 -0.4(3) ?
